data_7013922
loop_
_publ_author_name
'Hoefelmeyer, James D.'
'Sol\'e, St\'ephane'
'Gabba\"i, Fran\,cois P'

_publ_section_title
;
 Reactivity of the dimesityl-1,8-naphthalenediylborate anion: isolation
 of the borataalkene isomer and synthesis of 1,8-diborylnaphthalenes.
;
_journal_issue 8
_journal_name_full 'Dalton transactions (Cambridge, England : 2003)'
_journal_page_first 1254
_journal_page_last 1258
_journal_paper_doi 10.1039/b316505a
_journal_year 2004
_chemical_formula_sum 'C42 H40 B2'
_chemical_formula_weight 566.36
_chemical_name_systematic
;
?
;
_space_group_IT_number 14
_symmetry_cell_setting monoclinic
_symmetry_space_group_name_Hall '-P 2ybc'
_symmetry_space_group_name_H-M 'P 1 21/c 1'
_atom_sites_solution_hydrogens geom
_atom_sites_solution_primary direct
_atom_sites_solution_secondary difmap
_audit_creation_method SHELXL-97
_cell_angle_alpha 90.00
_cell_angle_beta 97.448(2)
_cell_angle_gamma 90.00
_cell_formula_units_Z 4
_cell_length_a 16.0226(14)
_cell_length_b 11.1521(9)
_cell_length_c 18.2407(16)
_cell_measurement_temperature 293(2)
_cell_volume 3231.9(5)
_computing_cell_refinement 'Bruker SMART'
_computing_data_collection 'Bruker SMART'
_computing_data_reduction 'Bruker SAINT'
_computing_molecular_graphics 'Bruker SHELXTL'
_computing_publication_material 'Bruker SHELXTL'
_computing_structure_refinement 'SHELXL-97 (Sheldrick, 1997)'
_computing_structure_solution 'SHELXS-97 (Sheldrick, 1990)'
_diffrn_ambient_temperature 293(2)
_diffrn_measured_fraction_theta_full 0.882
_diffrn_measured_fraction_theta_max 0.882
_diffrn_measurement_device_type 'CCD area detector'
_diffrn_measurement_method 'phi and omega scans'
_diffrn_radiation_monochromator graphite
_diffrn_radiation_source 'fine-focus sealed tube'
_diffrn_radiation_type MoK\a
_diffrn_radiation_wavelength 0.71073
_diffrn_reflns_av_R_equivalents 0.0455
_diffrn_reflns_av_sigmaI/netI 0.0771
_diffrn_reflns_limit_h_max 20
_diffrn_reflns_limit_h_min -19
_diffrn_reflns_limit_k_max 15
_diffrn_reflns_limit_k_min -12
_diffrn_reflns_limit_l_max 13
_diffrn_reflns_limit_l_min -24
_diffrn_reflns_number 19987
_diffrn_reflns_theta_full 28.85
_diffrn_reflns_theta_max 28.85
_diffrn_reflns_theta_min 1.28
_exptl_absorpt_coefficient_mu 0.065
_exptl_absorpt_correction_type none
_exptl_crystal_colour colorless
_exptl_crystal_density_diffrn 1.164
_exptl_crystal_density_meas 0
_exptl_crystal_density_method 'not measured'
_exptl_crystal_F_000 1208
_exptl_crystal_size_max 0.49
_exptl_crystal_size_mid 0.35
_exptl_crystal_size_min 0.30
_refine_diff_density_max 0.304
_refine_diff_density_min -0.212
_refine_diff_density_rms 0.060
_refine_ls_extinction_method none
_refine_ls_goodness_of_fit_ref 1.054
_refine_ls_hydrogen_treatment mixed
_refine_ls_matrix_type full
_refine_ls_number_parameters 397
_refine_ls_number_reflns 7472
_refine_ls_number_restraints 0
_refine_ls_restrained_S_all 1.054
_refine_ls_R_factor_all 0.1750
_refine_ls_R_factor_gt 0.0791
_refine_ls_shift/su_max 0.000
_refine_ls_shift/su_mean 0.000
_refine_ls_structure_factor_coef Fsqd
_refine_ls_weighting_details 'calc w=1/[\s^2^(Fo^2^)+(0.0800P)^2^+0.0000P] where P=(Fo^2^+2Fc^2^)/3'
_refine_ls_weighting_scheme calc
_refine_ls_wR_factor_gt 0.1841
_refine_ls_wR_factor_ref 0.2132
_reflns_number_gt 2656
_reflns_number_total 7472
_reflns_threshold_expression >2sigma(I)
_cod_data_source_file b316505a.txt
_cod_data_source_block 5
_cod_depositor_comments
;
The following automatic conversions were performed:
'_symmetry_cell_setting' value 'Monoclinic' changed to 'monoclinic'
according to '/home/saulius/struct/CIF-dictionaries/cif_core.dic'
dictionary named 'cif_core.dic' version 2.4.1 from 2010-06-29.

Automatic conversion script
Id: cif_fix_enum 1527 2010-12-29 10:47:43Z saulius 
;
_cod_original_sg_symbol_H-M P2(1)/c
_cod_database_code 7013922

loop_
_symmetry_equiv_pos_as_xyz
'x, y, z'
'-x, y+1/2, -z+1/2'
'-x, -y, -z'
'x, -y-1/2, z-1/2'

loop_
_atom_site_label
_atom_site_type_symbol
_atom_site_fract_x
_atom_site_fract_y
_atom_site_fract_z
_atom_site_U_iso_or_equiv
_atom_site_adp_type
_atom_site_occupancy
_atom_site_symmetry_multiplicity
_atom_site_calc_flag
_atom_site_refinement_flags
_atom_site_disorder_assembly
_atom_site_disorder_group
B1 B 0.34395(19) 0.3492(3) 0.20817(18) 0.0558(8) Uani 1 1 d . . .
B2 B 0.1713(2) 0.5153(3) 0.22740(18) 0.0627(9) Uani 1 1 d . . .
C1 C 0.35678(16) 0.3918(2) 0.29057(15) 0.0563(7) Uani 1 1 d . . .
C2 C 0.43542(18) 0.3625(2) 0.32614(17) 0.0661(8) Uani 1 1 d . . .
H2A H 0.4771 0.3423 0.2973 0.079 Uiso 1 1 calc R . .
C3 C 0.4563(2) 0.3614(3) 0.40279(18) 0.0783(9) Uani 1 1 d . . .
H3A H 0.5098 0.3387 0.4240 0.094 Uiso 1 1 calc R . .
C4 C 0.3977(2) 0.3937(3) 0.44547(17) 0.0759(9) Uani 1 1 d . . .
H4A H 0.4107 0.3903 0.4966 0.091 Uiso 1 1 calc R . .
C5 C 0.2603(2) 0.4691(3) 0.46290(17) 0.0812(9) Uani 1 1 d . . .
H5A H 0.2759 0.4664 0.5138 0.097 Uiso 1 1 calc R . .
C6 C 0.1825(2) 0.5082(3) 0.43501(18) 0.0849(10) Uani 1 1 d . . .
H6A H 0.1451 0.5337 0.4667 0.102 Uiso 1 1 calc R . .
C7 C 0.15890(19) 0.5102(3) 0.35933(17) 0.0767(9) Uani 1 1 d . . .
H7A H 0.1047 0.5356 0.3417 0.092 Uiso 1 1 calc R . .
C8 C 0.21189(17) 0.4761(2) 0.30788(15) 0.0620(7) Uani 1 1 d . . .
C9 C 0.29470(17) 0.4342(2) 0.33631(15) 0.0577(7) Uani 1 1 d . . .
C10 C 0.31747(19) 0.4323(2) 0.41467(16) 0.0659(8) Uani 1 1 d . . .
C11 C 0.42475(16) 0.3461(2) 0.16598(14) 0.0590(7) Uani 1 1 d . . .
C12 C 0.45849(17) 0.2358(3) 0.14716(15) 0.0644(8) Uani 1 1 d . . .
C13 C 0.53119(19) 0.2324(3) 0.11280(17) 0.0753(9) Uani 1 1 d . . .
H13A H 0.5533 0.1582 0.1023 0.090 Uiso 1 1 calc R . .
C14 C 0.57105(19) 0.3331(4) 0.09409(17) 0.0821(9) Uani 1 1 d . . .
C15 C 0.5374(2) 0.4429(3) 0.11170(17) 0.0818(9) Uani 1 1 d . . .
H15A H 0.5633 0.5130 0.0988 0.098 Uiso 1 1 calc R . .
C16 C 0.46658(18) 0.4512(3) 0.14785(16) 0.0675(8) Uani 1 1 d . . .
C17 C 0.41848(19) 0.1181(2) 0.16571(18) 0.0815(9) Uani 1 1 d . . .
H17A H 0.3694 0.1341 0.1892 0.122 Uiso 1 1 calc R . .
H17B H 0.4581 0.0724 0.1985 0.122 Uiso 1 1 calc R . .
H17C H 0.4027 0.0733 0.1211 0.122 Uiso 1 1 calc R . .
C18 C 0.6500(2) 0.3273(4) 0.0563(2) 0.1246(14) Uani 1 1 d . . .
H18A H 0.6644 0.2450 0.0489 0.187 Uiso 1 1 calc R . .
H18B H 0.6955 0.3661 0.0867 0.187 Uiso 1 1 calc R . .
H18C H 0.6400 0.3672 0.0093 0.187 Uiso 1 1 calc R . .
C19 C 0.4334(2) 0.5724(3) 0.16482(19) 0.0862(10) Uani 1 1 d . . .
H19A H 0.4691 0.6333 0.1486 0.129 Uiso 1 1 calc R . .
H19B H 0.4325 0.5797 0.2172 0.129 Uiso 1 1 calc R . .
H19C H 0.3774 0.5817 0.1396 0.129 Uiso 1 1 calc R . .
C21 C 0.26085(17) 0.2875(2) 0.17125(16) 0.0627(7) Uani 1 1 d . . .
C22 C 0.23104(18) 0.3089(3) 0.09596(18) 0.0706(8) Uani 1 1 d . . .
C23 C 0.1573(2) 0.2546(3) 0.0630(2) 0.0884(10) Uani 1 1 d . . .
H23A H 0.1365 0.2740 0.0144 0.106 Uiso 1 1 calc R . .
C24 C 0.1146(2) 0.1729(3) 0.1008(2) 0.0952(11) Uani 1 1 d . . .
C25 C 0.1471(2) 0.1436(3) 0.1720(2) 0.0928(11) Uani 1 1 d . . .
H25A H 0.1208 0.0845 0.1967 0.111 Uiso 1 1 calc R . .
C26 C 0.21898(19) 0.2002(3) 0.20833(19) 0.0751(9) Uani 1 1 d . . .
C27 C 0.27550(19) 0.3874(3) 0.04674(17) 0.0870(10) Uani 1 1 d . . .
H27A H 0.2445 0.3886 -0.0020 0.130 Uiso 1 1 calc R . .
H27B H 0.3310 0.3564 0.0443 0.130 Uiso 1 1 calc R . .
H27C H 0.2795 0.4673 0.0664 0.130 Uiso 1 1 calc R . .
C28 C 0.0326(2) 0.1190(4) 0.0645(2) 0.1453(18) Uani 1 1 d . . .
H28A H 0.0113 0.0640 0.0981 0.218 Uiso 1 1 calc R . .
H28B H 0.0422 0.0771 0.0204 0.218 Uiso 1 1 calc R . .
H28C H -0.0078 0.1818 0.0521 0.218 Uiso 1 1 calc R . .
C29 C 0.2481(2) 0.1573(3) 0.2862(2) 0.0970(11) Uani 1 1 d . . .
H29A H 0.2972 0.2014 0.3062 0.145 Uiso 1 1 calc R . .
H29B H 0.2613 0.0734 0.2853 0.145 Uiso 1 1 calc R . .
H29C H 0.2041 0.1699 0.3164 0.145 Uiso 1 1 calc R . .
C31 C 0.08075(18) 0.4631(3) 0.19960(16) 0.0686(8) Uani 1 1 d . . .
C32 C 0.0524(2) 0.3645(3) 0.23694(18) 0.0815(9) Uani 1 1 d . . .
H32A H 0.0902 0.3276 0.2730 0.098 Uiso 1 1 calc R . .
C33 C -0.0276(2) 0.3189(4) 0.2237(2) 0.1003(11) Uani 1 1 d . . .
H33A H -0.0426 0.2524 0.2498 0.120 Uiso 1 1 calc R . .
C34 C -0.0844(2) 0.3711(4) 0.1724(2) 0.1112(13) Uani 1 1 d . . .
H34A H -0.1394 0.3427 0.1641 0.133 Uiso 1 1 calc R . .
C35 C -0.0601(2) 0.4667(4) 0.1326(2) 0.1002(12) Uani 1 1 d . . .
H35A H -0.0991 0.5014 0.0966 0.120 Uiso 1 1 calc R . .
C36 C 0.0210(2) 0.5130(3) 0.14451(18) 0.0805(9) Uani 1 1 d . . .
C37 C 0.0402(2) 0.6149(3) 0.09406(19) 0.0990(11) Uani 1 1 d . . .
H37A H 0.0351 0.6901 0.1198 0.119 Uiso 1 1 calc R . .
H37B H -0.0019 0.6148 0.0508 0.119 Uiso 1 1 calc R . .
C41 C 0.21271(18) 0.6262(3) 0.19516(16) 0.0675(8) Uani 1 1 d . . .
C42 C 0.27011(19) 0.6950(3) 0.24195(18) 0.0754(8) Uani 1 1 d . . .
H42A H 0.2848 0.6687 0.2903 0.090 Uiso 1 1 calc R . .
C43 C 0.3062(2) 0.7999(3) 0.2205(2) 0.0925(10) Uani 1 1 d . . .
H43A H 0.3432 0.8439 0.2537 0.111 Uiso 1 1 calc R . .
C44 C 0.2857(3) 0.8369(3) 0.1488(2) 0.1097(13) Uani 1 1 d . . .
H44A H 0.3094 0.9068 0.1330 0.132 Uiso 1 1 calc R . .
C45 C 0.2308(2) 0.7726(3) 0.1000(2) 0.0991(11) Uani 1 1 d . . .
H45A H 0.2189 0.7984 0.0513 0.119 Uiso 1 1 calc R . .
C46 C 0.1923(2) 0.6689(3) 0.12240(18) 0.0780(9) Uani 1 1 d . . .
C47 C 0.1267(2) 0.6099(3) 0.06852(17) 0.0869(10) Uani 1 1 d . . .
H47A H 0.1423 0.5268 0.0622 0.104 Uiso 1 1 calc R . .
H47B H 0.1246 0.6494 0.0209 0.104 Uiso 1 1 calc R . .

loop_
_atom_site_aniso_label
_atom_site_aniso_U_11
_atom_site_aniso_U_22
_atom_site_aniso_U_33
_atom_site_aniso_U_23
_atom_site_aniso_U_13
_atom_site_aniso_U_12
B1 0.063(2) 0.0460(17) 0.056(2) 0.0055(15) 0.0001(16) 0.0010(15)
B2 0.067(2) 0.065(2) 0.057(2) -0.0082(17) 0.0096(17) 0.0061(17)
C1 0.0576(17) 0.0565(16) 0.0532(17) 0.0034(14) 0.0017(14) -0.0022(13)
C2 0.069(2) 0.0664(18) 0.061(2) -0.0035(15) 0.0029(15) 0.0010(15)
C3 0.069(2) 0.091(2) 0.071(2) 0.0040(18) -0.0060(18) 0.0100(17)
C4 0.085(2) 0.093(2) 0.0464(18) 0.0073(17) -0.0030(17) 0.0042(18)
C5 0.091(2) 0.099(2) 0.0531(19) -0.0034(18) 0.0091(19) 0.0027(19)
C6 0.078(2) 0.117(3) 0.060(2) -0.005(2) 0.0106(18) 0.006(2)
C7 0.0693(19) 0.095(2) 0.066(2) -0.0004(19) 0.0110(18) 0.0036(17)
C8 0.0689(19) 0.0621(17) 0.0535(18) -0.0004(14) 0.0023(16) -0.0043(15)
C9 0.0624(18) 0.0578(17) 0.0516(18) 0.0043(14) 0.0020(15) -0.0023(13)
C10 0.072(2) 0.0677(19) 0.0563(19) 0.0027(15) 0.0022(16) 0.0061(15)
C11 0.0581(17) 0.0638(18) 0.0525(17) -0.0016(15) -0.0027(13) -0.0047(15)
C12 0.0580(18) 0.076(2) 0.0575(18) -0.0112(15) 0.0010(15) -0.0015(15)
C13 0.071(2) 0.083(2) 0.071(2) -0.0093(18) 0.0071(17) 0.0022(18)
C14 0.068(2) 0.110(3) 0.070(2) 0.001(2) 0.0144(17) 0.001(2)
C15 0.066(2) 0.100(3) 0.078(2) 0.016(2) 0.0054(18) -0.0178(19)
C16 0.0636(19) 0.071(2) 0.0654(19) 0.0045(16) 0.0005(16) -0.0073(16)
C17 0.083(2) 0.067(2) 0.094(2) -0.0051(18) 0.0095(18) 0.0019(17)
C18 0.093(3) 0.172(4) 0.117(3) 0.016(3) 0.047(2) -0.004(3)
C19 0.088(2) 0.068(2) 0.100(3) 0.0068(18) 0.0037(19) -0.0145(17)
C21 0.0610(18) 0.0587(17) 0.069(2) -0.0052(16) 0.0093(15) -0.0046(14)
C22 0.0630(19) 0.076(2) 0.072(2) -0.0165(17) 0.0037(17) -0.0032(15)
C23 0.071(2) 0.107(3) 0.085(3) -0.032(2) 0.002(2) -0.002(2)
C24 0.084(2) 0.097(3) 0.106(3) -0.042(2) 0.019(2) -0.026(2)
C25 0.086(2) 0.086(2) 0.112(3) -0.019(2) 0.033(2) -0.028(2)
C26 0.077(2) 0.0663(19) 0.084(2) -0.0084(18) 0.0180(19) -0.0133(17)
C27 0.084(2) 0.107(3) 0.066(2) -0.0028(19) -0.0034(18) -0.0006(19)
C28 0.091(3) 0.190(4) 0.154(4) -0.082(3) 0.017(3) -0.063(3)
C29 0.112(3) 0.072(2) 0.112(3) 0.010(2) 0.031(2) -0.0188(19)
C31 0.0693(19) 0.076(2) 0.0577(19) -0.0044(16) -0.0023(16) 0.0018(16)
C32 0.074(2) 0.091(2) 0.078(2) -0.005(2) 0.0044(18) -0.0071(18)
C33 0.085(3) 0.118(3) 0.096(3) -0.005(2) 0.005(2) -0.030(2)
C34 0.076(3) 0.144(4) 0.111(3) -0.019(3) 0.003(2) -0.027(3)
C35 0.071(2) 0.129(3) 0.095(3) -0.017(3) -0.012(2) 0.011(2)
C36 0.074(2) 0.090(2) 0.073(2) -0.0115(19) -0.0073(18) 0.0044(18)
C37 0.095(3) 0.110(3) 0.083(3) 0.002(2) -0.024(2) 0.016(2)
C41 0.0730(19) 0.0674(19) 0.060(2) 0.0026(16) -0.0008(16) 0.0040(16)
C42 0.087(2) 0.0652(19) 0.071(2) 0.0028(17) -0.0007(18) -0.0004(17)
C43 0.111(3) 0.068(2) 0.095(3) -0.001(2) 0.000(2) -0.012(2)
C44 0.141(3) 0.066(2) 0.118(4) 0.020(2) 0.000(3) -0.020(2)
C45 0.128(3) 0.085(3) 0.080(3) 0.024(2) 0.000(2) -0.003(2)
C46 0.088(2) 0.073(2) 0.070(2) 0.0061(18) 0.0000(18) 0.0041(18)
C47 0.104(3) 0.089(2) 0.063(2) 0.0057(18) -0.005(2) 0.007(2)

loop_
_atom_type_symbol
_atom_type_description
_atom_type_scat_dispersion_real
_atom_type_scat_dispersion_imag
_atom_type_scat_source
C C 0.0033 0.0016 'International Tables Vol C Tables 4.2.6.8 and 6.1.1.4'
H H 0.0000 0.0000 'International Tables Vol C Tables 4.2.6.8 and 6.1.1.4'
B B 0.0013 0.0007 'International Tables Vol C Tables 4.2.6.8 and 6.1.1.4'

loop_
_geom_angle_atom_site_label_1
_geom_angle_atom_site_label_2
_geom_angle_atom_site_label_3
_geom_angle
_geom_angle_site_symmetry_1
_geom_angle_site_symmetry_3
_geom_angle_publ_flag
C1 B1 C21 122.9(3) . . ?
C1 B1 C11 117.2(2) . . ?
C21 B1 C11 118.8(2) . . ?
C1 B1 B2 75.01(16) . . ?
C21 B1 B2 68.00(15) . . ?
C11 B1 B2 142.13(19) . . ?
C41 B2 C31 126.1(3) . . ?
C41 B2 C8 115.2(2) . . ?
C31 B2 C8 116.3(3) . . ?
C41 B2 C21 106.49(18) . . ?
C31 B2 C21 92.09(17) . . ?
C8 B2 C21 85.96(17) . . ?
C41 B2 B1 90.11(17) . . ?
C31 B2 B1 119.51(19) . . ?
C8 B2 B1 72.73(16) . . ?
C21 B2 B1 27.51(7) . . ?
C2 C1 C9 117.2(2) . . ?
C2 C1 B1 112.2(2) . . ?
C9 C1 B1 129.4(2) . . ?
C1 C2 C3 124.0(3) . . ?
C4 C3 C2 119.0(3) . . ?
C3 C4 C10 121.5(3) . . ?
C6 C5 C10 119.9(3) . . ?
C5 C6 C7 119.9(3) . . ?
C6 C7 C8 123.7(3) . . ?
C7 C8 C9 117.3(3) . . ?
C7 C8 B2 109.5(2) . . ?
C9 C8 B2 132.1(3) . . ?
C10 C9 C8 118.0(3) . . ?
C10 C9 C1 117.6(2) . . ?
C8 C9 C1 124.4(2) . . ?
C4 C10 C5 118.4(3) . . ?
C4 C10 C9 120.5(3) . . ?
C5 C10 C9 121.1(3) . . ?
C12 C11 C16 117.4(3) . . ?
C12 C11 B1 120.0(2) . . ?
C16 C11 B1 122.5(3) . . ?
C13 C12 C11 120.3(3) . . ?
C13 C12 C17 118.6(3) . . ?
C11 C12 C17 121.1(3) . . ?
C14 C13 C12 122.6(3) . . ?
C13 C14 C15 117.5(3) . . ?
C13 C14 C18 121.7(4) . . ?
C15 C14 C18 120.8(4) . . ?
C16 C15 C14 122.2(3) . . ?
C15 C16 C11 119.9(3) . . ?
C15 C16 C19 119.4(3) . . ?
C11 C16 C19 120.6(3) . . ?
C26 C21 C22 117.5(3) . . ?
C26 C21 B1 121.9(3) . . ?
C22 C21 B1 120.2(3) . . ?
C26 C21 B2 97.85(18) . . ?
C22 C21 B2 93.97(18) . . ?
B1 C21 B2 84.49(16) . . ?
C23 C22 C21 120.5(3) . . ?
C23 C22 C27 115.9(3) . . ?
C21 C22 C27 123.6(3) . . ?
C24 C23 C22 121.3(3) . . ?
C25 C24 C23 118.6(3) . . ?
C25 C24 C28 121.2(4) . . ?
C23 C24 C28 120.1(4) . . ?
C24 C25 C26 121.8(3) . . ?
C25 C26 C21 119.9(3) . . ?
C25 C26 C29 115.8(3) . . ?
C21 C26 C29 124.2(3) . . ?
C32 C31 C36 115.1(3) . . ?
C32 C31 B2 118.3(3) . . ?
C36 C31 B2 126.3(3) . . ?
C33 C32 C31 124.1(3) . . ?
C34 C33 C32 119.6(4) . . ?
C33 C34 C35 119.3(4) . . ?
C34 C35 C36 121.9(4) . . ?
C35 C36 C31 120.0(3) . . ?
C35 C36 C37 116.3(3) . . ?
C31 C36 C37 123.7(3) . . ?
C36 C37 C47 115.0(3) . . ?
C42 C41 C46 116.3(3) . . ?
C42 C41 B2 119.0(3) . . ?
C46 C41 B2 124.5(3) . . ?
C43 C42 C41 123.8(3) . . ?
C44 C43 C42 117.8(3) . . ?
C45 C44 C43 121.1(3) . . ?
C44 C45 C46 121.0(3) . . ?
C45 C46 C41 119.9(3) . . ?
C45 C46 C47 118.1(3) . . ?
C41 C46 C47 121.9(3) . . ?
C46 C47 C37 111.9(3) . . ?

loop_
_geom_bond_atom_site_label_1
_geom_bond_atom_site_label_2
_geom_bond_distance
_geom_bond_site_symmetry_2
_geom_bond_publ_flag
B1 C1 1.565(4) . ?
B1 C21 1.571(4) . ?
B1 C11 1.590(4) . ?
B1 B2 3.385(4) . ?
B2 C41 1.554(4) . ?
B2 C31 1.585(4) . ?
B2 C8 1.588(4) . ?
B2 C21 3.153(4) . ?
C1 C2 1.380(3) . ?
C1 C9 1.457(3) . ?
C2 C3 1.395(4) . ?
C3 C4 1.343(4) . ?
C4 C10 1.402(4) . ?
C5 C6 1.355(4) . ?
C5 C10 1.411(4) . ?
C6 C7 1.384(4) . ?
C7 C8 1.397(4) . ?
C8 C9 1.439(3) . ?
C9 C10 1.429(4) . ?
C11 C12 1.404(4) . ?
C11 C16 1.410(4) . ?
C12 C13 1.393(4) . ?
C12 C17 1.518(4) . ?
C13 C14 1.357(4) . ?
C14 C15 1.392(4) . ?
C14 C18 1.519(4) . ?
C15 C16 1.388(4) . ?
C16 C19 1.499(4) . ?
C21 C26 1.405(4) . ?
C21 C22 1.414(4) . ?
C22 C23 1.393(4) . ?
C22 C27 1.499(4) . ?
C23 C24 1.378(5) . ?
C24 C25 1.374(5) . ?
C24 C28 1.517(5) . ?
C25 C26 1.402(4) . ?
C26 C29 1.513(4) . ?
C31 C32 1.401(4) . ?
C31 C36 1.409(4) . ?
C32 C33 1.371(4) . ?
C33 C34 1.349(5) . ?
C34 C35 1.374(5) . ?
C35 C36 1.389(4) . ?
C36 C37 1.518(4) . ?
C37 C47 1.520(4) . ?
C41 C42 1.400(4) . ?
C41 C46 1.408(4) . ?
C42 C43 1.383(4) . ?
C43 C44 1.371(5) . ?
C44 C45 1.370(5) . ?
C45 C46 1.397(4) . ?
C46 C47 1.495(4) . ?

loop_
_cod_related_entry_id
_cod_related_entry_database
_cod_related_entry_code
1 ChemSpider 21145593
